data_4301435
loop_
_publ_author_name
'Man-Cheng Hu'
'Yan Wang'
'Quan-Guo Zhai'
'Shu-Ni Li'
'Yu-Cheng Jiang'
'Yong Zhang'

_publ_section_title
;
Synthesis, Crystal Structures, and Photoluminescent Properties of the
Cu(I)/X/\a,\w-Bis(benzotriazole)alkane Hybrid Family (X = Cl, Br, I, and CN)
;
_journal_name_full 'Inorganic Chemistry'
_journal_page_first 1449
_journal_page_last 1468
_journal_paper_doi 10.1021/ic801574k
_journal_volume 48
_journal_year 2009
_chemical_formula_moiety 'C14 H12 Cl2 Cu2 N6'
_chemical_formula_sum 'C14 H12 Cl2 Cu2 N6'
_chemical_formula_weight 462.28
_chemical_name_systematic
; 
 ? 
;
_space_group_IT_number 15
_symmetry_cell_setting monoclinic
_symmetry_space_group_name_Hall '-C 2yc'
_symmetry_space_group_name_H-M 'C 1 2/c 1'
_atom_sites_solution_hydrogens geom
_atom_sites_solution_primary direct
_atom_sites_solution_secondary difmap
_audit_creation_method SHELXL-97
_cell_angle_alpha 90.00
_cell_angle_beta 97.26(3)
_cell_angle_gamma 90.00
_cell_formula_units_Z 4
_cell_length_a 7.5098(15)
_cell_length_b 15.068(3)
_cell_length_c 13.534(3)
_cell_measurement_reflns_used 3967
_cell_measurement_temperature 293(2)
_cell_measurement_theta_max 25.3491
_cell_measurement_theta_min 3.0357
_cell_volume 1519.2(6)
_computing_cell_refinement 'Bruker XSCANS'
_computing_data_collection 'Bruker XSCANS'
_computing_data_reduction 'Bruker SHELXTL'
_computing_molecular_graphics 'Bruker SHELXTL'
_computing_publication_material 'Bruker SHELXTL'
_computing_structure_refinement 'SHELXL-97 (Sheldrick, 1997)'
_computing_structure_solution 'SHELXS-97 (Sheldrick, 1990)'
_diffrn_ambient_temperature 293(2)
_diffrn_detector_area_resol_mean 14.6306
_diffrn_measured_fraction_theta_full 0.999
_diffrn_measured_fraction_theta_max 0.999
_diffrn_measurement_device_type 'Bruker P4'
_diffrn_measurement_method '\w scans'
_diffrn_radiation_monochromator graphite
_diffrn_radiation_source 'fine-focus sealed tube'
_diffrn_radiation_type MoK\a
_diffrn_radiation_wavelength 0.71073
_diffrn_reflns_av_R_equivalents 0.0317
_diffrn_reflns_av_sigmaI/netI 0.0284
_diffrn_reflns_limit_h_max 7
_diffrn_reflns_limit_h_min -9
_diffrn_reflns_limit_k_max 18
_diffrn_reflns_limit_k_min -18
_diffrn_reflns_limit_l_max 16
_diffrn_reflns_limit_l_min -16
_diffrn_reflns_number 7195
_diffrn_reflns_theta_full 25.33
_diffrn_reflns_theta_max 25.33
_diffrn_reflns_theta_min 3.03
_exptl_absorpt_coefficient_mu 3.160
_exptl_absorpt_correction_T_max 0.5706
_exptl_absorpt_correction_T_min 0.3503
_exptl_absorpt_correction_type multi-scan
_exptl_absorpt_process_details SADABS
_exptl_crystal_colour Yellow
_exptl_crystal_density_diffrn 2.021
_exptl_crystal_density_method 'not measured'
_exptl_crystal_description Block
_exptl_crystal_F_000 920
_exptl_crystal_size_max 0.42
_exptl_crystal_size_mid 0.36
_exptl_crystal_size_min 0.20
_refine_diff_density_max 0.627
_refine_diff_density_min -0.559
_refine_diff_density_rms 0.090
_refine_ls_extinction_method none
_refine_ls_goodness_of_fit_ref 1.074
_refine_ls_hydrogen_treatment constr
_refine_ls_matrix_type full
_refine_ls_number_parameters 109
_refine_ls_number_reflns 1394
_refine_ls_number_restraints 0
_refine_ls_restrained_S_all 1.074
_refine_ls_R_factor_all 0.0487
_refine_ls_R_factor_gt 0.0430
_refine_ls_shift/su_max 0.018
_refine_ls_shift/su_mean 0.005
_refine_ls_structure_factor_coef Fsqd
_refine_ls_weighting_details 'calc w=1/[\s^2^(Fo^2^)+(0.0508P)^2^+6.0864P] where P=(Fo^2^+2Fc^2^)/3'
_refine_ls_weighting_scheme calc
_refine_ls_wR_factor_gt 0.1053
_refine_ls_wR_factor_ref 0.1090
_reflns_number_gt 1248
_reflns_number_total 1394
_reflns_threshold_expression >2sigma(I)
_cod_data_source_file ic801574k_si_002.cif
_cod_data_source_block 01
_cod_depositor_comments
;
The following automatic conversions were performed:
'_symmetry_cell_setting' value 'Monoclinic' changed to 'monoclinic'
according to '/home/saulius/struct/CIF-dictionaries/cif_core.dic'
dictionary named 'cif_core.dic' version 2.4.1 from 2010-06-29.

Automatic conversion script
Id: cif_fix_enum 1527 2010-12-29 10:47:43Z saulius 
;
_cod_original_cell_volume 1519.2(5)
_cod_original_sg_symbol_Hall -C2yc
_cod_original_sg_symbol_H-M 'C 2/c'
_cod_database_code 4301435

loop_
_symmetry_equiv_pos_as_xyz
'x, y, z'
'-x, y, -z+1/2'
'x+1/2, y+1/2, z'
'-x+1/2, y+1/2, -z+1/2'
'-x, -y, -z'
'x, -y, z-1/2'
'-x+1/2, -y+1/2, -z'
'x+1/2, -y+1/2, z-1/2'

loop_
_atom_site_label
_atom_site_type_symbol
_atom_site_fract_x
_atom_site_fract_y
_atom_site_fract_z
_atom_site_U_iso_or_equiv
_atom_site_adp_type
_atom_site_occupancy
_atom_site_symmetry_multiplicity
_atom_site_calc_flag
_atom_site_refinement_flags
_atom_site_disorder_assembly
_atom_site_disorder_group
Cu1 Cu 0.02593(8) 0.02161(4) 0.86771(4) 0.0460(2) Uani 1 1 d . . .
Cl1 Cl 0.23561(15) 0.04341(8) 0.75457(8) 0.0466(3) Uani 1 1 d . . .
C1 C 0.0023(11) 0.3813(4) 0.9680(4) 0.089(2) Uani 1 1 d . . .
H1A H -0.0083 0.4428 0.9666 0.107 Uiso 1 1 calc R . .
C2 C 0.0329(9) -0.3378(3) 0.9479(4) 0.0701(17) Uani 1 1 d . . .
H2A H 0.0621 -0.3671 0.8918 0.084 Uiso 1 1 calc R . .
C3 C 0.0527(9) 0.3392(3) 0.8846(4) 0.0684(17) Uani 1 1 d . . .
H3A H 0.0785 0.3734 0.8310 0.082 Uiso 1 1 calc R . .
C4 C 0.0653(7) 0.2499(3) 0.8791(3) 0.0498(12) Uani 1 1 d . . .
H4A H 0.0992 0.2215 0.8234 0.060 Uiso 1 1 calc R . .
C5 C 0.0855(6) -0.1840(3) 0.7862(3) 0.0451(11) Uani 1 1 d . . .
H5A H 0.1527 -0.2378 0.7775 0.054 Uiso 1 1 calc R . .
H5B H 0.1592 -0.1338 0.7724 0.054 Uiso 1 1 calc R . .
C6 C 0.0211(7) -0.2457(3) 0.9536(3) 0.0439(11) Uani 1 1 d . . .
C7 C 0.0241(6) 0.2025(3) 0.9629(3) 0.0387(10) Uani 1 1 d . . .
N1 N 0.0212(5) 0.1132(2) 0.9781(2) 0.0376(8) Uani 1 1 d . . .
N2 N 0.0455(5) -0.1788(2) 0.8888(2) 0.0400(8) Uani 1 1 d . . .
N3 N 0.0198(5) -0.0995(2) 0.9311(2) 0.0377(8) Uani 1 1 d . . .

loop_
_atom_site_aniso_label
_atom_site_aniso_U_11
_atom_site_aniso_U_22
_atom_site_aniso_U_33
_atom_site_aniso_U_23
_atom_site_aniso_U_13
_atom_site_aniso_U_12
Cu1 0.0684(5) 0.0436(4) 0.0282(3) -0.0002(2) 0.0148(3) 0.0003(3)
Cl1 0.0452(6) 0.0653(7) 0.0309(5) -0.0024(5) 0.0108(4) -0.0119(5)
C1 0.180(8) 0.033(3) 0.052(3) 0.003(2) 0.009(4) -0.005(4)
C2 0.130(5) 0.038(3) 0.041(3) -0.007(2) 0.007(3) 0.007(3)
C3 0.121(5) 0.045(3) 0.039(3) 0.010(2) 0.008(3) -0.017(3)
C4 0.078(3) 0.049(3) 0.021(2) 0.0031(19) 0.001(2) -0.009(2)
C5 0.067(3) 0.051(3) 0.0197(19) -0.0021(18) 0.0119(19) 0.008(2)
C6 0.066(3) 0.037(2) 0.027(2) -0.0030(18) 0.000(2) 0.001(2)
C7 0.057(3) 0.034(2) 0.0231(19) 0.0001(16) -0.0023(18) -0.0036(19)
N1 0.056(2) 0.0358(18) 0.0222(16) -0.0008(14) 0.0102(15) -0.0002(16)
N2 0.060(2) 0.0404(19) 0.0205(16) 0.0027(14) 0.0079(15) 0.0053(16)
N3 0.058(2) 0.0355(18) 0.0205(16) -0.0002(14) 0.0104(15) 0.0017(16)

loop_
_atom_type_symbol
_atom_type_description
_atom_type_scat_dispersion_real
_atom_type_scat_dispersion_imag
_atom_type_scat_source
C C 0.0033 0.0016 'International Tables Vol C Tables 4.2.6.8 and 6.1.1.4'
H H 0.0000 0.0000 'International Tables Vol C Tables 4.2.6.8 and 6.1.1.4'
N N 0.0061 0.0033 'International Tables Vol C Tables 4.2.6.8 and 6.1.1.4'
Cu Cu 0.3201 1.2651 'International Tables Vol C Tables 4.2.6.8 and 6.1.1.4'
Cl Cl 0.1484 0.1585 'International Tables Vol C Tables 4.2.6.8 and 6.1.1.4'

loop_
_geom_angle_atom_site_label_1
_geom_angle_atom_site_label_2
_geom_angle_atom_site_label_3
_geom_angle
_geom_angle_site_symmetry_1
_geom_angle_site_symmetry_3
_geom_angle_publ_flag
N3 Cu1 N1 107.29(13) . . ?
N3 Cu1 Cl1 117.10(10) . . ?
N1 Cu1 Cl1 117.23(11) . . ?
N3 Cu1 Cl1 110.62(11) . 2_556 ?
N1 Cu1 Cl1 108.71(11) . 2_556 ?
Cl1 Cu1 Cl1 95.04(5) . 2_556 ?
Cu1 Cl1 Cu1 82.78(4) . 2_556 ?
C3 C1 C2 123.9(5) . 5_557 ?
C1 C2 C6 114.3(5) 5_557 . ?
C4 C3 C1 121.8(5) . . ?
C3 C4 C7 115.9(4) . . ?
N2 C5 C5 110.9(5) . 2_556 ?
N2 C6 C7 104.2(4) . 5_557 ?
N2 C6 C2 133.3(4) . . ?
C7 C6 C2 122.5(4) 5_557 . ?
N1 C7 C6 109.4(4) . 5_557 ?
N1 C7 C4 129.2(4) . . ?
C6 C7 C4 121.4(4) 5_557 . ?
N3 N1 C7 107.7(3) 5_557 . ?
N3 N1 Cu1 127.2(3) 5_557 . ?
C7 N1 Cu1 123.8(3) . . ?
N3 N2 C6 110.0(3) . . ?
N3 N2 C5 120.6(3) . . ?
C6 N2 C5 129.3(4) . . ?
N1 N3 N2 108.7(3) 5_557 . ?
N1 N3 Cu1 123.8(3) 5_557 . ?
N2 N3 Cu1 127.4(2) . . ?

loop_
_geom_bond_atom_site_label_1
_geom_bond_atom_site_label_2
_geom_bond_distance
_geom_bond_site_symmetry_2
_geom_bond_publ_flag
Cu1 N3 2.020(3) . ?
Cu1 N1 2.037(3) . ?
Cu1 Cl1 2.3540(13) . ?
Cu1 Cl1 2.4254(15) 2_556 ?
Cl1 Cu1 2.4254(15) 2_556 ?
C1 C3 1.388(8) . ?
C1 C2 1.367(8) 5_557 ?
C2 C1 1.367(8) 5_557 ?
C2 C6 1.393(6) . ?
C3 C4 1.352(7) . ?
C4 C7 1.407(6) . ?
C5 N2 1.459(5) . ?
C5 C5 1.513(9) 2_556 ?
C6 N2 1.364(5) . ?
C6 C7 1.383(6) 5_557 ?
C7 N1 1.361(5) . ?
C7 C6 1.383(6) 5_557 ?
N1 N3 1.320(4) 5_557 ?
N2 N3 1.350(5) . ?
N3 N1 1.320(4) 5_557 ?
